data_4024214
loop_
_publ_author_name
'Cameron L. Hilton'
'Christopher R. Jamison'
'Hannah K. Zane'
'Benjamin T. King'

_publ_section_title
;
A Triphenylene-Based Triptycene with Large Free Volume Synthesized by
Zirconium-Mediated Biphenylation
;
_journal_name_full 'Journal of Organic Chemistry'
_journal_page_first 405
_journal_page_last 407
_journal_paper_doi 10.1021/jo801643u
_journal_volume 74
_journal_year 2009
_chemical_formula_sum 'C20 H8 Br6'
_chemical_formula_weight 727.72
_chemical_name_systematic
; 
 2,3,6,7,12,13-hexabromotriptycene 
;
_space_group_IT_number 14
_symmetry_cell_setting monoclinic
_symmetry_space_group_name_Hall '-P 2yn'
_symmetry_space_group_name_H-M 'P 1 21/n 1'
_atom_sites_solution_hydrogens geom
_atom_sites_solution_primary direct
_atom_sites_solution_secondary difmap
_audit_creation_method SHELXL-97
_cell_angle_alpha 90.00
_cell_angle_beta 117.43
_cell_angle_gamma 90.00
_cell_formula_units_Z 4
_cell_length_a 15.4178(8)
_cell_length_b 9.5733(5)
_cell_length_c 15.4178(8)
_cell_measurement_temperature 100(2)
_cell_volume 2019.72(18)
_computing_cell_refinement 'Bruker SMART'
_computing_data_collection 'Bruker SMART'
_computing_data_reduction 'Bruker SAINT'
_computing_molecular_graphics 'Bruker SHELXTL'
_computing_publication_material 'Bruker SHELXTL'
_computing_structure_refinement 'SHELXL-97 (Sheldrick, 1997)'
_computing_structure_solution 'SHELXS-97 (Sheldrick, 1990)'
_diffrn_ambient_temperature 100(2)
_diffrn_measured_fraction_theta_full 0.962
_diffrn_measured_fraction_theta_max 0.962
_diffrn_measurement_device_type 'CCD area detector'
_diffrn_measurement_method 'phi and omega scans'
_diffrn_radiation_monochromator graphite
_diffrn_radiation_source 'fine-focus sealed tube'
_diffrn_radiation_type MoK\a
_diffrn_radiation_wavelength 0.71073
_diffrn_reflns_av_R_equivalents 0.0377
_diffrn_reflns_av_sigmaI/netI 0.0392
_diffrn_reflns_limit_h_max 23
_diffrn_reflns_limit_h_min -22
_diffrn_reflns_limit_k_max 14
_diffrn_reflns_limit_k_min -14
_diffrn_reflns_limit_l_max 20
_diffrn_reflns_limit_l_min -22
_diffrn_reflns_number 36025
_diffrn_reflns_theta_full 32.91
_diffrn_reflns_theta_max 32.91
_diffrn_reflns_theta_min 1.55
_exptl_absorpt_coefficient_mu 11.929
_exptl_absorpt_correction_T_max 0.5156
_exptl_absorpt_correction_T_min 0.2840
_exptl_absorpt_correction_type multi-scan
_exptl_absorpt_process_details 'SADABS V2.10 (Sheldrick, G.M., 2003)'
_exptl_crystal_colour colorless
_exptl_crystal_density_diffrn 2.393
_exptl_crystal_density_method 'not measured'
_exptl_crystal_description block
_exptl_crystal_F_000 1352
_exptl_crystal_size_max 0.14
_exptl_crystal_size_mid 0.13
_exptl_crystal_size_min 0.06
_refine_diff_density_max 1.505
_refine_diff_density_min -0.720
_refine_diff_density_rms 0.168
_refine_ls_extinction_method none
_refine_ls_goodness_of_fit_ref 1.023
_refine_ls_hydrogen_treatment constr
_refine_ls_matrix_type full
_refine_ls_number_parameters 235
_refine_ls_number_reflns 7285
_refine_ls_number_restraints 0
_refine_ls_restrained_S_all 1.023
_refine_ls_R_factor_all 0.0598
_refine_ls_R_factor_gt 0.0316
_refine_ls_shift/su_max 0.002
_refine_ls_shift/su_mean 0.000
_refine_ls_structure_factor_coef Fsqd
_refine_ls_weighting_details 'calc w=1/[\s^2^(Fo^2^)+(0.0337P)^2^+1.2947P] where P=(Fo^2^+2Fc^2^)/3'
_refine_ls_weighting_scheme calc
_refine_ls_wR_factor_gt 0.0654
_refine_ls_wR_factor_ref 0.0728
_reflns_number_gt 5234
_reflns_number_total 7285
_reflns_threshold_expression >2sigma(I)
_cod_data_source_file jo801643u_si_006.cif
_cod_data_source_block ch226_0ma
_cod_original_sg_symbol_H-M P21/n
_cod_database_code 4024214

loop_
_symmetry_equiv_pos_as_xyz
'x, y, z'
'-x+1/2, y+1/2, -z+1/2'
'-x, -y, -z'
'x-1/2, -y-1/2, z-1/2'

loop_
_atom_site_label
_atom_site_type_symbol
_atom_site_fract_x
_atom_site_fract_y
_atom_site_fract_z
_atom_site_U_iso_or_equiv
_atom_site_adp_type
_atom_site_occupancy
_atom_site_symmetry_multiplicity
_atom_site_calc_flag
_atom_site_refinement_flags
_atom_site_disorder_assembly
_atom_site_disorder_group
Br1 Br 0.35682(2) 1.02052(3) 0.97240(2) 0.02196(7) Uani 1 1 d . . .
Br2 Br -0.11108(2) 0.20295(3) 0.82276(2) 0.02190(7) Uani 1 1 d . . .
Br3 Br -0.191023(19) 1.00715(3) 0.38196(2) 0.01989(7) Uani 1 1 d . . .
Br4 Br -0.333618(19) 1.04723(3) 0.49188(2) 0.02255(7) Uani 1 1 d . . .
Br5 Br 0.21553(2) 1.06418(3) 1.08378(2) 0.02378(7) Uani 1 1 d . . .
Br6 Br 0.03212(2) 0.15430(3) 0.71250(2) 0.02540(7) Uani 1 1 d . . .
C1 C 0.05372(17) 0.7167(3) 0.70518(18) 0.0126(5) Uani 1 1 d . . .
H1 H 0.0953 0.7016 0.6719 0.015 Uiso 1 1 calc R . .
C2 C -0.03876(17) 0.6017(3) 0.77853(19) 0.0127(5) Uani 1 1 d . . .
C3 C 0.02010(17) 0.5812(3) 0.73224(18) 0.0127(5) Uani 1 1 d . . .
C4 C 0.10467(18) 0.7999(3) 0.79975(19) 0.0130(5) Uani 1 1 d . . .
C5 C -0.05594(17) 0.7551(3) 0.79095(18) 0.0128(5) Uani 1 1 d . . .
H5 H -0.0976 0.7700 0.8242 0.015 Uiso 1 1 calc R . .
C6 C -0.04000(17) 0.7986(3) 0.64317(19) 0.0133(5) Uani 1 1 d . . .
C7 C 0.04544(18) 0.8207(3) 0.84564(19) 0.0139(5) Uani 1 1 d . . .
C8 C 0.1728(2) 0.9561(3) 0.9691(2) 0.0169(5) Uani 1 1 d . . .
C9 C -0.06838(18) 0.8533(3) 0.55161(19) 0.0133(5) Uani 1 1 d . . .
H9 H -0.0291 0.8397 0.5196 0.016 Uiso 1 1 calc R . .
C10 C -0.07591(18) 0.4887(3) 0.8068(2) 0.0150(5) Uani 1 1 d . . .
H10 H -0.1151 0.5026 0.8389 0.018 Uiso 1 1 calc R . .
C11 C -0.18586(17) 0.8923(3) 0.64421(19) 0.0143(5) Uani 1 1 d . . .
H11 H -0.2253 0.9054 0.6761 0.017 Uiso 1 1 calc R . .
C12 C -0.15567(18) 0.9292(3) 0.50591(19) 0.0150(5) Uani 1 1 d . . .
C13 C 0.07899(19) 0.8974(3) 0.93028(19) 0.0152(5) Uani 1 1 d . . .
H13 H 0.0393 0.9105 0.9619 0.018 Uiso 1 1 calc R . .
C14 C -0.09908(18) 0.8182(3) 0.68929(19) 0.0129(5) Uani 1 1 d . . .
C15 C 0.19805(18) 0.8563(3) 0.83920(19) 0.0146(5) Uani 1 1 d . . .
H15 H 0.2387 0.8402 0.8090 0.018 Uiso 1 1 calc R . .
C16 C 0.04147(18) 0.4476(3) 0.71433(19) 0.0150(5) Uani 1 1 d . . .
H16 H 0.0821 0.4332 0.6839 0.018 Uiso 1 1 calc R . .
C17 C -0.21418(17) 0.9471(3) 0.55195(19) 0.0141(5) Uani 1 1 d . . .
C18 C -0.05486(18) 0.3548(3) 0.7875(2) 0.0155(5) Uani 1 1 d . . .
C19 C 0.23126(18) 0.9367(3) 0.9236(2) 0.0159(5) Uani 1 1 d . . .
C20 C 0.00301(18) 0.3345(3) 0.74135(19) 0.0155(5) Uani 1 1 d . . .

loop_
_atom_site_aniso_label
_atom_site_aniso_U_11
_atom_site_aniso_U_22
_atom_site_aniso_U_33
_atom_site_aniso_U_23
_atom_site_aniso_U_13
_atom_site_aniso_U_12
Br1 0.01948(13) 0.02449(15) 0.01799(15) -0.00163(11) 0.00528(11) -0.00756(10)
Br2 0.02819(14) 0.01325(13) 0.02803(17) 0.00288(11) 0.01617(12) -0.00217(10)
Br3 0.01946(12) 0.02446(15) 0.01439(14) 0.00660(11) 0.00662(11) 0.00270(10)
Br4 0.01841(12) 0.02872(16) 0.01815(15) 0.00459(12) 0.00638(11) 0.00946(11)
Br5 0.02981(15) 0.02402(16) 0.01554(15) -0.00758(12) 0.00877(12) -0.00753(11)
Br6 0.03759(16) 0.01091(13) 0.03375(18) -0.00122(12) 0.02162(14) 0.00282(11)
C1 0.0158(11) 0.0120(12) 0.0113(13) -0.0003(9) 0.0073(10) -0.0001(9)
C2 0.0139(10) 0.0120(12) 0.0113(12) -0.0002(9) 0.0049(9) -0.0007(9)
C3 0.0145(11) 0.0125(12) 0.0091(12) -0.0010(9) 0.0037(9) 0.0008(9)
C4 0.0168(11) 0.0093(12) 0.0112(13) 0.0026(9) 0.0049(9) 0.0029(9)
C5 0.0154(11) 0.0124(12) 0.0116(13) -0.0003(10) 0.0070(10) 0.0001(9)
C6 0.0139(11) 0.0099(12) 0.0140(13) -0.0014(9) 0.0048(10) -0.0011(9)
C7 0.0164(11) 0.0099(12) 0.0137(13) 0.0018(9) 0.0054(10) 0.0018(9)
C8 0.0227(12) 0.0143(13) 0.0105(13) -0.0006(10) 0.0050(10) 0.0006(10)
C9 0.0167(11) 0.0117(12) 0.0120(13) -0.0016(9) 0.0070(10) -0.0027(9)
C10 0.0145(11) 0.0175(13) 0.0131(13) 0.0012(10) 0.0064(10) -0.0003(9)
C11 0.0129(10) 0.0160(13) 0.0127(13) -0.0006(10) 0.0049(10) 0.0005(9)
C12 0.0164(11) 0.0155(13) 0.0104(13) 0.0010(10) 0.0040(10) -0.0008(9)
C13 0.0213(12) 0.0119(12) 0.0127(13) -0.0003(10) 0.0081(10) 0.0010(9)
C14 0.0163(11) 0.0091(12) 0.0119(13) -0.0017(9) 0.0054(10) -0.0021(9)
C15 0.0169(11) 0.0130(12) 0.0132(13) 0.0027(10) 0.0063(10) 0.0009(9)
C16 0.0164(11) 0.0155(13) 0.0135(13) 0.0003(10) 0.0073(10) 0.0014(9)
C17 0.0126(10) 0.0121(12) 0.0133(13) 0.0001(10) 0.0022(9) 0.0022(9)
C18 0.0169(11) 0.0117(12) 0.0156(14) 0.0030(10) 0.0055(10) -0.0016(9)
C19 0.0159(11) 0.0128(12) 0.0138(13) 0.0025(10) 0.0024(10) -0.0015(9)
C20 0.0197(12) 0.0100(12) 0.0138(13) -0.0009(10) 0.0053(10) 0.0028(9)

loop_
_atom_type_symbol
_atom_type_description
_atom_type_scat_dispersion_real
_atom_type_scat_dispersion_imag
_atom_type_scat_source
C C 0.0033 0.0016 'International Tables Vol C Tables 4.2.6.8 and 6.1.1.4'
H H 0.0000 0.0000 'International Tables Vol C Tables 4.2.6.8 and 6.1.1.4'
Br Br -0.2901 2.4595 'International Tables Vol C Tables 4.2.6.8 and 6.1.1.4'

loop_
_geom_angle_atom_site_label_1
_geom_angle_atom_site_label_2
_geom_angle_atom_site_label_3
_geom_angle
_geom_angle_site_symmetry_1
_geom_angle_site_symmetry_3
_geom_angle_publ_flag
C4 C1 C3 105.9(2) . . ?
C4 C1 C6 104.6(2) . . ?
C3 C1 C6 105.35(19) . . ?
C10 C2 C3 120.6(2) . . ?
C10 C2 C5 126.4(2) . . ?
C3 C2 C5 113.0(2) . . ?
C16 C3 C2 120.1(2) . . ?
C16 C3 C1 126.2(2) . . ?
C2 C3 C1 113.7(2) . . ?
C15 C4 C7 120.6(2) . . ?
C15 C4 C1 126.6(2) . . ?
C7 C4 C1 112.8(2) . . ?
C14 C5 C2 105.9(2) . . ?
C14 C5 C7 104.9(2) . . ?
C2 C5 C7 105.9(2) . . ?
C9 C6 C14 119.7(2) . . ?
C9 C6 C1 126.8(2) . . ?
C14 C6 C1 113.5(2) . . ?
C13 C7 C4 120.5(2) . . ?
C13 C7 C5 125.9(2) . . ?
C4 C7 C5 113.7(2) . . ?
C19 C8 C13 120.8(3) . . ?
C19 C8 Br5 121.4(2) . . ?
C13 C8 Br5 117.8(2) . . ?
C6 C9 C12 119.4(2) . . ?
C2 C10 C18 118.8(2) . . ?
C17 C11 C14 118.9(2) . . ?
C17 C12 C9 120.4(2) . . ?
C17 C12 Br3 121.08(19) . . ?
C9 C12 Br3 118.54(19) . . ?
C7 C13 C8 118.8(2) . . ?
C11 C14 C6 121.1(2) . . ?
C11 C14 C5 125.8(2) . . ?
C6 C14 C5 113.1(2) . . ?
C4 C15 C19 119.1(2) . . ?
C3 C16 C20 119.3(2) . . ?
C11 C17 C12 120.4(2) . . ?
C11 C17 Br4 117.96(19) . . ?
C12 C17 Br4 121.7(2) . . ?
C20 C18 C10 120.6(2) . . ?
C20 C18 Br2 121.8(2) . . ?
C10 C18 Br2 117.6(2) . . ?
C8 C19 C15 120.2(2) . . ?
C8 C19 Br1 121.6(2) . . ?
C15 C19 Br1 118.2(2) . . ?
C18 C20 C16 120.6(2) . . ?
C18 C20 Br6 121.9(2) . . ?
C16 C20 Br6 117.5(2) . . ?

loop_
_geom_bond_atom_site_label_1
_geom_bond_atom_site_label_2
_geom_bond_distance
_geom_bond_site_symmetry_2
_geom_bond_publ_flag
Br1 C19 1.902(3) . ?
Br2 C18 1.896(3) . ?
Br3 C12 1.883(3) . ?
Br4 C17 1.896(2) . ?
Br5 C8 1.886(3) . ?
Br6 C20 1.887(3) . ?
C1 C4 1.524(4) . ?
C1 C3 1.525(4) . ?
C1 C6 1.531(3) . ?
C2 C10 1.385(4) . ?
C2 C3 1.403(3) . ?
C2 C5 1.519(4) . ?
C3 C16 1.380(4) . ?
C4 C15 1.388(3) . ?
C4 C7 1.403(4) . ?
C5 C14 1.518(4) . ?
C5 C7 1.528(3) . ?
C6 C9 1.374(4) . ?
C6 C14 1.403(4) . ?
C7 C13 1.374(4) . ?
C8 C19 1.387(4) . ?
C8 C13 1.403(4) . ?
C9 C12 1.401(3) . ?
C10 C18 1.388(4) . ?
C11 C17 1.384(4) . ?
C11 C14 1.386(3) . ?
C12 C17 1.392(4) . ?
C15 C19 1.390(4) . ?
C16 C20 1.387(4) . ?
C18 C20 1.387(4) . ?

loop_
_cod_related_entry_id
_cod_related_entry_database
_cod_related_entry_code
1 ChemSpider 10429811
